data_2226980
loop_
_publ_author_name
'Li, Hui-Min'
'Yuan, Hong-Bo'
'Yang, Shi-Yao'
'Huang, Rong-Bin'

_publ_section_title
;
 Poly[[[aqua(2,2'-bipyridine-\k^2^<i>N</i>,<i>N</i>')zinc(II)]-\m-2-nitroterephthalato-\k^2^<i>O</i>^1^:<i>O</i>^4^]
 monohydrate]
;
_journal_coeditor_code KP2266
_journal_issue 8
_journal_name_full 'Acta Crystallographica Section E'
_journal_page_first m983
_journal_page_last m984
_journal_paper_doi 10.1107/S1600536810023615
_journal_volume 66
_journal_year 2010
_chemical_formula_iupac '[Zn (C8 H3 N O6) (C10 H8 N2) (H2 O)] , H2 O'
_chemical_formula_moiety 'C18 H13 N3 O7 Zn, H2 O'
_chemical_formula_sum 'C18 H15 N3 O8 Zn'
_chemical_formula_weight 466.70
_chemical_name_systematic
;
Poly[[[aqua(2,2'-bipyridine-\k^2^<i>N</i>,<i>N</i>')zinc(II)]-\m-
2-nitroterephthalato-\k^2^<i>O</i>^1^:<i>O</i>^4^] monohydrate]
;
_space_group_IT_number 2
_symmetry_cell_setting triclinic
_symmetry_space_group_name_Hall '-P 1'
_symmetry_space_group_name_H-M 'P -1'
_atom_sites_solution_hydrogens geom
_atom_sites_solution_primary direct
_atom_sites_solution_secondary difmap
_audit_creation_method SHELXL-97
_cell_angle_alpha 84.5580(10)
_cell_angle_beta 76.8630(10)
_cell_angle_gamma 73.6920(10)
_cell_formula_units_Z 2
_cell_length_a 8.5570(5)
_cell_length_b 9.1074(5)
_cell_length_c 12.2060(7)
_cell_measurement_reflns_used 4213
_cell_measurement_temperature 297(2)
_cell_measurement_theta_max 28.5031
_cell_measurement_theta_min 2.3313
_cell_volume 888.58(9)
_computing_cell_refinement 'SAINT (Bruker, 2001)'
_computing_data_collection 'SMART (Bruker, 2002)'
_computing_data_reduction 'SAINT (Bruker, 2001)'
_computing_molecular_graphics 'ORTEPII (Johnson, 1976)'
_computing_publication_material 'SHELXL97 (Sheldrick, 2008)'
_computing_structure_refinement 'SHELXL97 (Sheldrick, 2008)'
_computing_structure_solution 'SHELXS97 (Sheldrick, 2008)'
_diffrn_ambient_temperature 297(2)
_diffrn_measured_fraction_theta_full 0.962
_diffrn_measured_fraction_theta_max 0.857
_diffrn_measurement_device_type 'Bruker SMART APEX area-detector diffractometer'
_diffrn_measurement_method '\f and \w scan'
_diffrn_radiation_monochromator graphite
_diffrn_radiation_source 'fine-focus sealed tube'
_diffrn_radiation_type MoK\a
_diffrn_radiation_wavelength 0.71073
_diffrn_reflns_av_R_equivalents 0.0276
_diffrn_reflns_av_sigmaI/netI 0.0499
_diffrn_reflns_limit_h_max 10
_diffrn_reflns_limit_h_min -10
_diffrn_reflns_limit_k_max 11
_diffrn_reflns_limit_k_min -11
_diffrn_reflns_limit_l_max 13
_diffrn_reflns_limit_l_min -15
_diffrn_reflns_number 5326
_diffrn_reflns_theta_full 26.00
_diffrn_reflns_theta_max 28.62
_diffrn_reflns_theta_min 1.71
_exptl_absorpt_coefficient_mu 1.439
_exptl_absorpt_correction_T_max 0.6480
_exptl_absorpt_correction_T_min 0.5899
_exptl_absorpt_correction_type multi-scan
_exptl_absorpt_process_details '(SADABS; Bruker, 2002)'
_exptl_crystal_colour yellow
_exptl_crystal_density_diffrn 1.744
_exptl_crystal_density_method 'not measured'
_exptl_crystal_description block
_exptl_crystal_F_000 476
_exptl_crystal_size_max 0.41
_exptl_crystal_size_mid 0.36
_exptl_crystal_size_min 0.33
_refine_diff_density_max 0.652
_refine_diff_density_min -0.387
_refine_ls_extinction_method none
_refine_ls_goodness_of_fit_ref 1.095
_refine_ls_hydrogen_treatment mixed
_refine_ls_matrix_type full
_refine_ls_number_parameters 285
_refine_ls_number_reflns 3915
_refine_ls_number_restraints 4
_refine_ls_restrained_S_all 1.094
_refine_ls_R_factor_all 0.0423
_refine_ls_R_factor_gt 0.0406
_refine_ls_shift/su_max 0.001
_refine_ls_shift/su_mean 0.000
_refine_ls_structure_factor_coef Fsqd
_refine_ls_weighting_details 'calc w=1/[\s^2^(Fo^2^)+(0.0588P)^2^+0.3020P] where P=(Fo^2^+2Fc^2^)/3'
_refine_ls_weighting_scheme calc
_refine_ls_wR_factor_gt 0.1168
_refine_ls_wR_factor_ref 0.1187
_reflns_number_gt 3739
_reflns_number_total 3915
_reflns_threshold_expression >2sigma(I)
_cod_data_source_file kp2266.cif
_cod_data_source_block I
_cod_database_code 2226980
_cod_database_fobs_code 2226980

loop_
_symmetry_equiv_pos_as_xyz
'x, y, z'
'-x, -y, -z'

loop_
_atom_site_type_symbol
_atom_site_label
_atom_site_fract_x
_atom_site_fract_y
_atom_site_fract_z
_atom_site_U_iso_or_equiv
_atom_site_adp_type
_atom_site_calc_flag
_atom_site_refinement_flags
_atom_site_occupancy
_atom_site_disorder_assembly
_atom_site_disorder_group
Zn Zn1 0.10197(3) 0.50965(3) 0.27688(2) 0.02770(12) Uani d . 1 . .
O O1 0.3177(2) 0.3927(2) 0.31591(17) 0.0375(4) Uani d . 1 . .
O O1W -0.0424(3) 0.4071(2) 0.40216(18) 0.0373(4) Uani d D 1 . .
H H1A -0.131(3) 0.463(3) 0.440(3) 0.043(10) Uiso d D 1 . .
H H1B -0.003(4) 0.340(3) 0.448(2) 0.043(10) Uiso d D 1 . .
O O2 0.3290(3) 0.4075(3) 0.49422(19) 0.0493(6) Uani d . 1 . .
O O2W 0.4501(5) 0.3808(4) 0.6976(2) 0.0700(8) Uani d D 1 . .
H H2A 0.425(6) 0.386(6) 0.634(2) 0.084 Uiso d D 1 . .
H H2B 0.547(3) 0.392(6) 0.673(4) 0.084 Uiso d D 1 . .
O O3 1.0362(3) -0.2228(3) 0.4031(2) 0.0547(6) Uani d . 1 . .
O O4 0.9149(3) -0.3030(2) 0.2882(2) 0.0460(5) Uani d . 1 . .
O O5 0.2308(3) 0.1110(3) 0.3586(2) 0.0519(6) Uani d . 1 . .
O O6 0.3909(4) 0.0225(4) 0.2029(3) 0.0690(8) Uani d . 1 . .
N N1 0.2312(3) 0.6052(2) 0.12874(19) 0.0302(4) Uani d . 1 . .
N N2 0.0999(3) 0.3715(2) 0.15004(19) 0.0306(5) Uani d . 1 . .
N N3 0.3663(3) 0.0691(3) 0.2970(2) 0.0368(5) Uani d . 1 . .
C C1 0.5136(3) 0.2006(3) 0.3915(2) 0.0258(5) Uani d . 1 . .
C C2 0.5128(3) 0.0739(3) 0.3376(2) 0.0274(5) Uani d . 1 . .
C C3 0.6443(3) -0.0554(3) 0.3223(2) 0.0317(5) Uani d . 1 . .
H H3A 0.6396 -0.1378 0.2847 0.038 Uiso calc R 1 . .
C C4 0.7833(3) -0.0609(3) 0.3636(2) 0.0304(5) Uani d . 1 . .
C C5 0.7895(3) 0.0643(3) 0.4159(2) 0.0343(6) Uani d . 1 . .
H H5A 0.8840 0.0619 0.4422 0.041 Uiso calc R 1 . .
C C6 0.6559(3) 0.1934(3) 0.4294(2) 0.0318(5) Uani d . 1 . .
H H6A 0.6621 0.2771 0.4648 0.038 Uiso calc R 1 . .
C C7 0.3725(3) 0.3455(3) 0.4030(2) 0.0283(5) Uani d . 1 . .
C C8 0.9233(4) -0.2058(3) 0.3517(2) 0.0376(6) Uani d . 1 . .
C C9 0.2869(4) 0.7290(3) 0.1244(3) 0.0378(6) Uani d . 1 . .
H H9A 0.2710 0.7795 0.1904 0.045 Uiso calc R 1 . .
C C10 0.3665(4) 0.7837(3) 0.0258(3) 0.0440(7) Uani d . 1 . .
H H10A 0.4041 0.8703 0.0248 0.053 Uiso calc R 1 . .
C C11 0.3905(4) 0.7090(4) -0.0723(3) 0.0448(7) Uani d . 1 . .
H H11A 0.4457 0.7438 -0.1402 0.054 Uiso calc R 1 . .
C C12 0.3314(4) 0.5822(3) -0.0682(2) 0.0395(6) Uani d . 1 . .
H H12A 0.3454 0.5303 -0.1333 0.047 Uiso calc R 1 . .
C C13 0.2514(3) 0.5336(3) 0.0338(2) 0.0302(5) Uani d . 1 . .
C C14 0.1825(3) 0.3991(3) 0.0464(2) 0.0306(5) Uani d . 1 . .
C C15 0.1997(4) 0.3087(4) -0.0424(3) 0.0438(7) Uani d . 1 . .
H H15A 0.2559 0.3304 -0.1140 0.053 Uiso calc R 1 . .
C C16 0.1324(5) 0.1859(4) -0.0232(3) 0.0510(8) Uani d . 1 . .
H H16A 0.1440 0.1225 -0.0816 0.061 Uiso calc R 1 . .
C C17 0.0489(4) 0.1579(4) 0.0818(3) 0.0464(7) Uani d . 1 . .
H H17A 0.0020 0.0757 0.0960 0.056 Uiso calc R 1 . .
C C18 0.0344(4) 0.2527(3) 0.1669(3) 0.0389(6) Uani d . 1 . .
H H18A -0.0231 0.2332 0.2387 0.047 Uiso calc R 1 . .

loop_
_atom_site_aniso_label
_atom_site_aniso_U_11
_atom_site_aniso_U_22
_atom_site_aniso_U_33
_atom_site_aniso_U_12
_atom_site_aniso_U_13
_atom_site_aniso_U_23
Zn1 0.02659(18) 0.02438(17) 0.02802(18) 0.00097(12) -0.00622(12) -0.00332(11)
O1 0.0309(10) 0.0370(10) 0.0351(10) 0.0057(8) -0.0081(8) 0.0037(8)
O1W 0.0307(10) 0.0347(10) 0.0358(11) 0.0018(8) 0.0006(8) 0.0006(8)
O2 0.0432(12) 0.0515(12) 0.0397(12) 0.0159(10) -0.0096(10) -0.0196(10)
O2W 0.096(2) 0.088(2) 0.0453(15) -0.0528(19) -0.0214(15) 0.0056(14)
O3 0.0361(12) 0.0516(13) 0.0633(16) 0.0094(10) -0.0150(11) 0.0090(11)
O4 0.0421(12) 0.0311(10) 0.0485(13) 0.0097(9) 0.0000(10) -0.0035(9)
O5 0.0312(11) 0.0619(14) 0.0611(15) -0.0123(10) -0.0113(10) 0.0092(12)
O6 0.0621(17) 0.0779(18) 0.0722(18) -0.0005(14) -0.0334(15) -0.0364(15)
N1 0.0317(11) 0.0271(10) 0.0298(11) -0.0043(8) -0.0068(9) -0.0017(8)
N2 0.0302(11) 0.0288(10) 0.0323(11) -0.0032(8) -0.0101(9) -0.0032(8)
N3 0.0367(13) 0.0285(11) 0.0477(14) -0.0062(9) -0.0173(11) 0.0000(10)
C1 0.0237(11) 0.0238(10) 0.0248(11) 0.0002(9) -0.0033(9) 0.0002(9)
C2 0.0265(12) 0.0262(11) 0.0287(12) -0.0051(9) -0.0073(9) 0.0015(9)
C3 0.0350(14) 0.0240(11) 0.0329(13) -0.0027(10) -0.0055(11) -0.0049(9)
C4 0.0285(12) 0.0254(11) 0.0293(12) 0.0010(9) -0.0016(10) 0.0027(9)
C5 0.0259(12) 0.0378(13) 0.0365(14) -0.0012(10) -0.0106(11) 0.0001(11)
C6 0.0300(13) 0.0291(12) 0.0356(14) -0.0027(10) -0.0103(11) -0.0057(10)
C7 0.0232(11) 0.0246(11) 0.0319(13) -0.0003(9) -0.0028(10) -0.0009(9)
C8 0.0333(14) 0.0281(12) 0.0368(15) 0.0039(11) 0.0036(11) 0.0064(11)
C9 0.0405(15) 0.0309(13) 0.0417(16) -0.0078(11) -0.0087(12) -0.0047(11)
C10 0.0459(17) 0.0334(14) 0.0508(18) -0.0131(13) -0.0053(14) 0.0033(12)
C11 0.0468(17) 0.0478(17) 0.0371(16) -0.0145(14) -0.0038(13) 0.0054(13)
C12 0.0451(16) 0.0413(15) 0.0301(14) -0.0093(12) -0.0055(12) -0.0035(11)
C13 0.0278(12) 0.0287(11) 0.0310(13) -0.0008(10) -0.0074(10) -0.0037(10)
C14 0.0297(12) 0.0288(11) 0.0317(13) -0.0017(10) -0.0096(10) -0.0039(10)
C15 0.0501(18) 0.0452(16) 0.0371(15) -0.0095(14) -0.0110(13) -0.0125(13)
C16 0.063(2) 0.0447(17) 0.053(2) -0.0159(16) -0.0197(17) -0.0158(14)
C17 0.0522(19) 0.0402(15) 0.0542(19) -0.0177(14) -0.0179(15) -0.0055(14)
C18 0.0406(15) 0.0386(14) 0.0385(15) -0.0108(12) -0.0105(12) 0.0001(12)

loop_
_atom_type_symbol
_atom_type_description
_atom_type_scat_dispersion_real
_atom_type_scat_dispersion_imag
_atom_type_scat_source
C C 0.0033 0.0016 'International Tables Vol C Tables 4.2.6.8 and 6.1.1.4'
H H 0.0000 0.0000 'International Tables Vol C Tables 4.2.6.8 and 6.1.1.4'
N N 0.0061 0.0033 'International Tables Vol C Tables 4.2.6.8 and 6.1.1.4'
O O 0.0106 0.0060 'International Tables Vol C Tables 4.2.6.8 and 6.1.1.4'
Zn Zn 0.2839 1.4301 'International Tables Vol C Tables 4.2.6.8 and 6.1.1.4'

loop_
_geom_angle_atom_site_label_1
_geom_angle_atom_site_label_2
_geom_angle_atom_site_label_3
_geom_angle_site_symmetry_1
_geom_angle_site_symmetry_3
_geom_angle
_geom_angle_publ_flag
O1 Zn1 O1W . . 95.05(8) yes
O1 Zn1 N1 . . 90.59(8) yes
O1 Zn1 N2 . . 98.69(9) yes
O1W Zn1 N1 . . 170.66(9) yes
O1W Zn1 N2 . . 94.61(9) yes
O4 Zn1 O1 1_465 . 149.63(10) yes
O4 Zn1 O1W 1_465 . 89.11(9) yes
O4 Zn1 N1 1_465 . 89.79(9) yes
O4 Zn1 N2 1_465 . 110.97(10) yes
N1 Zn1 N2 . . 77.14(9) yes
C7 O1 Zn1 . . 137.57(18) ?
Zn1 O1W H1A . . 118(2) ?
Zn1 O1W H1B . . 124(2) ?
H1A O1W H1B . . 106(3) ?
H2A O2W H2B . . 96(5) ?
C8 O4 Zn1 . 1_645 113.6(2) ?
C9 N1 C13 . . 119.3(2) ?
C9 N1 Zn1 . . 125.6(2) ?
C13 N1 Zn1 . . 115.06(17) ?
C18 N2 C14 . . 118.6(2) ?
C18 N2 Zn1 . . 124.7(2) ?
C14 N2 Zn1 . . 116.48(18) ?
O5 N3 O6 . . 124.9(3) ?
O5 N3 C2 . . 118.3(3) ?
O6 N3 C2 . . 116.7(3) ?
C6 C1 C2 . . 116.8(2) ?
C6 C1 C7 . . 120.2(2) ?
C2 C1 C7 . . 122.9(2) ?
C3 C2 C1 . . 123.1(2) ?
C3 C2 N3 . . 116.1(2) ?
C1 C2 N3 . . 120.8(2) ?
C2 C3 C4 . . 118.9(2) ?
C2 C3 H3A . . 120.6 ?
C4 C3 H3A . . 120.6 ?
C5 C4 C3 . . 119.6(2) ?
C5 C4 C8 . . 121.8(3) ?
C3 C4 C8 . . 118.6(3) ?
C4 C5 C6 . . 120.4(3) ?
C4 C5 H5A . . 119.8 ?
C6 C5 H5A . . 119.8 ?
C1 C6 C5 . . 121.3(2) ?
C1 C6 H6A . . 119.3 ?
C5 C6 H6A . . 119.3 ?
O2 C7 O1 . . 127.0(2) ?
O2 C7 C1 . . 117.3(2) ?
O1 C7 C1 . . 115.6(2) ?
O3 C8 O4 . . 124.5(3) ?
O3 C8 C4 . . 119.8(3) ?
O4 C8 C4 . . 115.8(3) ?
N1 C9 C10 . . 121.9(3) ?
N1 C9 H9A . . 119.1 ?
C10 C9 H9A . . 119.1 ?
C9 C10 C11 . . 119.2(3) ?
C9 C10 H10A . . 120.4 ?
C11 C10 H10A . . 120.4 ?
C12 C11 C10 . . 119.0(3) ?
C12 C11 H11A . . 120.5 ?
C10 C11 H11A . . 120.5 ?
C13 C12 C11 . . 118.9(3) ?
C13 C12 H12A . . 120.6 ?
C11 C12 H12A . . 120.6 ?
N1 C13 C12 . . 121.7(3) ?
N1 C13 C14 . . 115.5(2) ?
C12 C13 C14 . . 122.8(2) ?
N2 C14 C15 . . 121.7(3) ?
N2 C14 C13 . . 115.6(2) ?
C15 C14 C13 . . 122.7(3) ?
C16 C15 C14 . . 118.9(3) ?
C16 C15 H15A . . 120.5 ?
C14 C15 H15A . . 120.5 ?
C17 C16 C15 . . 119.4(3) ?
C17 C16 H16A . . 120.3 ?
C15 C16 H16A . . 120.3 ?
C16 C17 C18 . . 119.2(3) ?
C16 C17 H17A . . 120.4 ?
C18 C17 H17A . . 120.4 ?
N2 C18 C17 . . 122.3(3) ?
N2 C18 H18A . . 118.9 ?
C17 C18 H18A . . 118.9 ?

loop_
_geom_bond_atom_site_label_1
_geom_bond_atom_site_label_2
_geom_bond_site_symmetry_2
_geom_bond_distance
_geom_bond_publ_flag
Zn1 O1 . 1.9922(19) yes
Zn1 O1W . 2.063(2) yes
Zn1 O4 1_465 1.976(2) yes
Zn1 N1 . 2.141(2) yes
Zn1 N2 . 2.091(2) yes
O1 C7 . 1.249(3) ?
O1W H1A . 0.85(3) ?
O1W H1B . 0.84(3) ?
O2 C7 . 1.230(3) ?
O2W H2A . 0.85(3) ?
O2W H2B . 0.85(3) ?
O3 C8 . 1.234(4) ?
O4 C8 . 1.257(4) ?
O4 Zn1 1_645 1.976(2) ?
O5 N3 . 1.210(3) ?
O6 N3 . 1.215(3) ?
N1 C9 . 1.334(4) ?
N1 C13 . 1.337(3) ?
N2 C18 . 1.332(4) ?
N2 C14 . 1.340(4) ?
N3 C2 . 1.461(3) ?
C1 C6 . 1.381(4) ?
C1 C2 . 1.384(3) ?
C1 C7 . 1.510(3) ?
C2 C3 . 1.375(3) ?
C3 C4 . 1.381(4) ?
C3 H3A . 0.9300 ?
C4 C5 . 1.377(4) ?
C4 C8 . 1.506(3) ?
C5 C6 . 1.383(4) ?
C5 H5A . 0.9300 ?
C6 H6A . 0.9300 ?
C9 C10 . 1.366(4) ?
C9 H9A . 0.9300 ?
C10 C11 . 1.379(5) ?
C10 H10A . 0.9300 ?
C11 C12 . 1.377(4) ?
C11 H11A . 0.9300 ?
C12 C13 . 1.376(4) ?
C12 H12A . 0.9300 ?
C13 C14 . 1.483(4) ?
C14 C15 . 1.380(4) ?
C15 C16 . 1.374(5) ?
C15 H15A . 0.9300 ?
C16 C17 . 1.357(5) ?
C16 H16A . 0.9300 ?
C17 C18 . 1.375(4) ?
C17 H17A . 0.9300 ?
C18 H18A . 0.9300 ?

loop_
_geom_hbond_atom_site_label_D
_geom_hbond_atom_site_label_H
_geom_hbond_atom_site_label_A
_geom_hbond_site_symmetry_A
_geom_hbond_distance_DH
_geom_hbond_distance_HA
_geom_hbond_distance_DA
_geom_hbond_angle_DHA
O1W H1A O2 2_566 0.85(3) 1.83(3) 2.670(3) 174(4)
O1W H1B O3 2_656 0.84(3) 2.02(2) 2.779(3) 150(3)
O1W H1B O5 . 0.84(3) 2.58(3) 3.031(3) 115(3)
O2W H2A O2 . 0.85(3) 2.03(3) 2.865(4) 171(5)
O2W H2B O1 2_666 0.85(3) 2.57(4) 3.213(4) 134(4)

loop_
_geom_torsion_atom_site_label_1
_geom_torsion_atom_site_label_2
_geom_torsion_atom_site_label_3
_geom_torsion_atom_site_label_4
_geom_torsion_site_symmetry_1
_geom_torsion_site_symmetry_2
_geom_torsion_site_symmetry_3
_geom_torsion_site_symmetry_4
_geom_torsion
_geom_torsion_publ_flag
O4 Zn1 O1 C7 1_465 . . . 58.0(4) ?
O1W Zn1 O1 C7 . . . . -38.9(3) ?
N2 Zn1 O1 C7 . . . . -134.3(3) ?
N1 Zn1 O1 C7 . . . . 148.6(3) ?
O4 Zn1 N1 C9 1_465 . . . 64.9(2) ?
O1 Zn1 N1 C9 . . . . -84.8(2) ?
N2 Zn1 N1 C9 . . . . 176.5(2) ?
O4 Zn1 N1 C13 1_465 . . . -113.31(19) ?
O1 Zn1 N1 C13 . . . . 97.06(19) ?
N2 Zn1 N1 C13 . . . . -1.72(18) ?
O4 Zn1 N2 C18 1_465 . . . -96.8(2) ?
O1 Zn1 N2 C18 . . . . 89.8(2) ?
O1W Zn1 N2 C18 . . . . -6.0(2) ?
N1 Zn1 N2 C18 . . . . 178.4(2) ?
O4 Zn1 N2 C14 1_465 . . . 88.66(19) ?
O1 Zn1 N2 C14 . . . . -84.70(19) ?
O1W Zn1 N2 C14 . . . . 179.47(18) ?
N1 Zn1 N2 C14 . . . . 3.91(18) ?
C6 C1 C2 C3 . . . . 0.8(4) ?
C7 C1 C2 C3 . . . . 176.8(2) ?
C6 C1 C2 N3 . . . . 178.4(2) ?
C7 C1 C2 N3 . . . . -5.5(4) ?
O5 N3 C2 C3 . . . . 132.7(3) ?
O6 N3 C2 C3 . . . . -47.2(4) ?
O5 N3 C2 C1 . . . . -45.1(3) ?
O6 N3 C2 C1 . . . . 135.0(3) ?
C1 C2 C3 C4 . . . . 0.8(4) ?
N3 C2 C3 C4 . . . . -176.9(2) ?
C2 C3 C4 C5 . . . . -2.0(4) ?
C2 C3 C4 C8 . . . . 177.0(2) ?
C3 C4 C5 C6 . . . . 1.5(4) ?
C8 C4 C5 C6 . . . . -177.4(2) ?
C2 C1 C6 C5 . . . . -1.2(4) ?
C7 C1 C6 C5 . . . . -177.4(2) ?
C4 C5 C6 C1 . . . . 0.1(4) ?
Zn1 O1 C7 O2 . . . . -33.2(5) ?
Zn1 O1 C7 C1 . . . . 150.2(2) ?
C6 C1 C7 O2 . . . . -46.1(4) ?
C2 C1 C7 O2 . . . . 137.9(3) ?
C6 C1 C7 O1 . . . . 130.8(3) ?
C2 C1 C7 O1 . . . . -45.1(3) ?
Zn1 O4 C8 O3 1_645 . . . 0.0(4) ?
Zn1 O4 C8 C4 1_645 . . . -179.80(17) ?
C5 C4 C8 O3 . . . . 10.4(4) ?
C3 C4 C8 O3 . . . . -168.5(3) ?
C5 C4 C8 O4 . . . . -169.8(3) ?
C3 C4 C8 O4 . . . . 11.3(4) ?
C13 N1 C9 C10 . . . . -1.0(4) ?
Zn1 N1 C9 C10 . . . . -179.1(2) ?
N1 C9 C10 C11 . . . . -0.1(5) ?
C9 C10 C11 C12 . . . . 0.8(5) ?
C10 C11 C12 C13 . . . . -0.4(5) ?
C9 N1 C13 C12 . . . . 1.4(4) ?
Zn1 N1 C13 C12 . . . . 179.7(2) ?
C9 N1 C13 C14 . . . . -178.8(2) ?
Zn1 N1 C13 C14 . . . . -0.5(3) ?
C11 C12 C13 N1 . . . . -0.7(4) ?
C11 C12 C13 C14 . . . . 179.5(3) ?
C18 N2 C14 C15 . . . . 0.5(4) ?
Zn1 N2 C14 C15 . . . . 175.4(2) ?
C18 N2 C14 C13 . . . . 179.7(2) ?
Zn1 N2 C14 C13 . . . . -5.4(3) ?
N1 C13 C14 N2 . . . . 3.8(3) ?
C12 C13 C14 N2 . . . . -176.4(2) ?
N1 C13 C14 C15 . . . . -176.9(3) ?
C12 C13 C14 C15 . . . . 2.9(4) ?
N2 C14 C15 C16 . . . . -1.0(5) ?
C13 C14 C15 C16 . . . . 179.8(3) ?
C14 C15 C16 C17 . . . . 0.9(5) ?
C15 C16 C17 C18 . . . . -0.4(5) ?
C14 N2 C18 C17 . . . . 0.1(4) ?
Zn1 N2 C18 C17 . . . . -174.4(2) ?
C16 C17 C18 N2 . . . . -0.1(5) ?
